data_7705731
loop_
_publ_author_name
'M\"obs, Jakob'
'Gerhard, Marina'
'Heine, Johanna'

_publ_section_title
;
 (HPy)<sub>2</sub>(Py)CuBi<sub>3</sub>I<sub>12</sub>, a low bandgap metal
 halide photoconductor.
;
_journal_issue 41
_journal_name_full 'Dalton transactions (Cambridge, England : 2003)'
_journal_page_first 14397
_journal_page_last 14400
_journal_paper_doi 10.1039/d0dt03427d
_journal_volume 49
_journal_year 2020
_chemical_formula_moiety 'Bi6 I22, 4(C4 H10 O2), 4(C5 H6 N)'
_chemical_formula_sum 'C36 H64 Bi6 I22 N4 O8'
_chemical_formula_weight 4726.59
_space_group_crystal_system monoclinic
_space_group_IT_number 14
_space_group_name_Hall '-P 2ybc'
_space_group_name_H-M_alt 'P 1 21/c 1'
_atom_sites_solution_hydrogens geom
_atom_sites_solution_primary dual
_audit_creation_date 2020-06-16
_audit_creation_method
;
Olex2 1.2
(compiled 2018.05.29 svn.r3508 for OlexSys, GUI svn.r5506)
;
_audit_update_record
;
2020-08-26 deposited with the CCDC.	2020-10-09 downloaded from the CCDC.
;
_cell_angle_alpha 90
_cell_angle_beta 107.255(3)
_cell_angle_gamma 90
_cell_formula_units_Z 2
_cell_length_a 19.4579(8)
_cell_length_b 19.9643(6)
_cell_length_c 12.4327(5)
_cell_measurement_reflns_used 101228
_cell_measurement_temperature 100
_cell_measurement_theta_max 53.7
_cell_measurement_theta_min 3.0
_cell_volume 4612.3(3)
_computing_molecular_graphics 'Olex2 (Dolomanov et al., 2009)'
_computing_publication_material 'Olex2 (Dolomanov et al., 2009)'
_computing_structure_refinement 'XL (Sheldrick, 2008)'
_computing_structure_solution 'ShelXT (Sheldrick, 2015)'
_diffrn_ambient_temperature 100
_diffrn_detector 'imaging plate area detector'
_diffrn_detector_area_resol_mean 10.4167
_diffrn_detector_type 'STOE Imaging Plate'
_diffrn_measured_fraction_theta_full 1.000
_diffrn_measured_fraction_theta_max 0.996
_diffrn_measurement_device '2-circle diffractometer'
_diffrn_measurement_device_type 'Stoe IPDS'
_diffrn_measurement_method 'area detetor, \w scans'
_diffrn_radiation_collimation '0.5 mm diameter'
_diffrn_radiation_monochromator graphite
_diffrn_radiation_probe x-ray
_diffrn_radiation_type MoK\a
_diffrn_radiation_wavelength 0.71073
_diffrn_reflns_av_R_equivalents 0.0706
_diffrn_reflns_av_unetI/netI 0.0351
_diffrn_reflns_Laue_measured_fraction_full 1.000
_diffrn_reflns_Laue_measured_fraction_max 0.996
_diffrn_reflns_limit_h_max 24
_diffrn_reflns_limit_h_min -24
_diffrn_reflns_limit_k_max 23
_diffrn_reflns_limit_k_min -25
_diffrn_reflns_limit_l_max 15
_diffrn_reflns_limit_l_min -15
_diffrn_reflns_number 94343
_diffrn_reflns_point_group_measured_fraction_full 1.000
_diffrn_reflns_point_group_measured_fraction_max 0.996
_diffrn_reflns_theta_full 25.242
_diffrn_reflns_theta_max 26.838
_diffrn_reflns_theta_min 1.497
_diffrn_source 'sealed x-ray tube'
_diffrn_source_target Mo
_diffrn_source_type 'STOE C-Tech Mo tube'
_diffrn_standards_number 0
_exptl_absorpt_coefficient_mu 18.804
_exptl_absorpt_correction_T_max 0.0012
_exptl_absorpt_correction_T_min 0.0000
_exptl_absorpt_correction_type multi-scan
_exptl_absorpt_process_details 'X-Area LANA 1.71.6.0 (STOE, 2017)'
_exptl_crystal_colour 'clear orangish red'
_exptl_crystal_colour_lustre clear
_exptl_crystal_colour_modifier orangish
_exptl_crystal_colour_primary red
_exptl_crystal_density_diffrn 3.403
_exptl_crystal_description block
_exptl_crystal_F_000 4072
_exptl_crystal_size_max 0.202
_exptl_crystal_size_mid 0.193
_exptl_crystal_size_min 0.169
_refine_diff_density_max 2.124
_refine_diff_density_min -1.034
_refine_diff_density_rms 0.236
_refine_ls_extinction_method none
_refine_ls_goodness_of_fit_ref 1.008
_refine_ls_hydrogen_treatment constr
_refine_ls_matrix_type full
_refine_ls_number_parameters 347
_refine_ls_number_reflns 9860
_refine_ls_number_restraints 0
_refine_ls_restrained_S_all 1.008
_refine_ls_R_factor_all 0.0471
_refine_ls_R_factor_gt 0.0328
_refine_ls_shift/su_max 0.001
_refine_ls_shift/su_mean 0.000
_refine_ls_structure_factor_coef Fsqd
_refine_ls_weighting_details 'w=1/[\s^2^(Fo^2^)+(0.0478P)^2^] where P=(Fo^2^+2Fc^2^)/3'
_refine_ls_weighting_scheme calc
_refine_ls_wR_factor_gt 0.0792
_refine_ls_wR_factor_ref 0.0819
_reflns_Friedel_coverage 0.000
_reflns_number_gt 7694
_reflns_number_total 9860
_reflns_threshold_expression 'I > 2\s(I)'
_cod_data_source_file d0dt03427d2.cif
_cod_data_source_block compound5
_cod_database_code 7705731
_shelx_shelxl_version_number 2018/3
_shelx_space_group_comment
;
The symmetry employed for this shelxl refinement is uniquely defined
by the following loop, which should always be used as a source of
symmetry information in preference to the above space-group names.
They are only intended as comments.
;
_shelx_estimated_absorpt_t_max 0.143
_shelx_estimated_absorpt_t_min 0.115
_olex2_refinement_description
;
1. Fixed Uiso
 At 1.2 times of:
  All C(H) groups, All C(H,H) groups, All N(H) groups
 At 1.5 times of:
  All C(H,H,H) groups
2.a Secondary CH2 refined with riding coordinates:
 C17(H17A,H17B), C16(H16A,H16B), C8(H8A,H8B), C7(H7A,H7B)
2.b Aromatic/amide H refined with riding coordinates:
 N1(H1), N2(H2A), C1(H1A), C3(H3), C11(H11), C12(H12), C10(H10), C4(H4),
 C13(H13), C2(H2), C14(H14), C5(H5)
2.c Idealised Me refined as rotating group:
 C18(H18A,H18B,H18C), C6(H6A,H6B,H6C), C9(H9A,H9B,H9C), C15(H15A,H15B,H15C)
;
_olex2_submission_special_instructions 'No special instructions were received'

loop_
_space_group_symop_operation_xyz
'x, y, z'
'-x, y+1/2, -z+1/2'
'-x, -y, -z'
'x, -y-1/2, z-1/2'

loop_
_atom_site_label
_atom_site_type_symbol
_atom_site_fract_x
_atom_site_fract_y
_atom_site_fract_z
_atom_site_U_iso_or_equiv
_atom_site_adp_type
_atom_site_occupancy
_atom_site_site_symmetry_order
_atom_site_calc_flag
_atom_site_refinement_flags_posn
_atom_site_refinement_flags_adp
_atom_site_refinement_flags_occupancy
_atom_site_disorder_assembly
_atom_site_disorder_group
Bi3 Bi 0.19574(2) 0.60605(2) 0.29118(3) 0.02497(8) Uani 1 1 d . . . . .
Bi1 Bi 0.69009(2) 0.59597(2) 0.53322(3) 0.02609(8) Uani 1 1 d . . . . .
Bi2 Bi 0.44584(2) 0.60478(2) 0.42694(3) 0.02460(8) Uani 1 1 d . . . . .
I8 I 0.33031(3) 0.67765(3) 0.49368(4) 0.02585(12) Uani 1 1 d . . . . .
I7 I 0.32902(3) 0.50966(3) 0.26290(4) 0.02747(12) Uani 1 1 d . . . . .
I1 I 0.80653(3) 0.50468(3) 0.50172(4) 0.02764(12) Uani 1 1 d . . . . .
I5 I 0.55739(3) 0.50493(3) 0.36852(5) 0.02777(12) Uani 1 1 d . . . . .
I4 I 0.56523(3) 0.67613(3) 0.60176(5) 0.02895(12) Uani 1 1 d . . . . .
I6 I 0.45374(3) 0.69839(3) 0.25605(5) 0.03159(13) Uani 1 1 d . . . . .
I9 I 0.22094(3) 0.70141(3) 0.13296(5) 0.03117(13) Uani 1 1 d . . . . .
I11 I 0.09526(3) 0.68665(3) 0.36379(5) 0.03101(13) Uani 1 1 d . . . . .
I3 I 0.68517(3) 0.67327(3) 0.33686(5) 0.03256(13) Uani 1 1 d . . . . .
I2 I 0.79363(3) 0.67801(3) 0.69360(5) 0.03759(15) Uani 1 1 d . . . . .
I10 I 0.08474(4) 0.53190(3) 0.12598(5) 0.03738(15) Uani 1 1 d . . . . .
O3 O -0.0524(3) 0.6011(3) 0.4196(5) 0.0318(14) Uani 1 1 d . . . . .
O4 O -0.0423(4) 0.7361(3) 0.4710(5) 0.0383(15) Uani 1 1 d . . . . .
N1 N 0.6528(6) 0.4793(4) 0.0672(7) 0.050(2) Uani 1 1 d . . . . .
H1 H 0.650423 0.518496 0.034023 0.060 Uiso 1 1 calc R . . . .
O1 O 0.6085(5) 0.5990(4) -0.0434(7) 0.064(2) Uani 1 1 d . . . . .
N2 N 0.0383(4) 0.6292(4) 0.6268(6) 0.0362(18) Uani 1 1 d . . . . .
H2A H 0.019990 0.628973 0.553027 0.043 Uiso 1 1 calc R . . . .
C1 C 0.6782(6) 0.4755(5) 0.1782(9) 0.041(2) Uani 1 1 d . . . . .
H1A H 0.693686 0.515106 0.220834 0.049 Uiso 1 1 calc R . . . .
O2 O 0.7480(5) 0.5880(4) 0.0697(7) 0.065(2) Uani 1 1 d . . . . .
C17 C -0.1043(5) 0.6473(5) 0.3544(7) 0.035(2) Uani 1 1 d . . . . .
H17A H -0.151466 0.624920 0.323238 0.042 Uiso 1 1 calc R . . . .
H17B H -0.088609 0.665034 0.291190 0.042 Uiso 1 1 calc R . . . .
C3 C 0.6599(5) 0.3588(4) 0.1701(8) 0.034(2) Uani 1 1 d . . . . .
H3 H 0.661151 0.316509 0.205678 0.041 Uiso 1 1 calc R . . . .
C11 C 0.1367(6) 0.6405(5) 0.7868(8) 0.042(2) Uani 1 1 d . . . . .
H11 H 0.186428 0.649420 0.820347 0.050 Uiso 1 1 calc R . . . .
C16 C -0.1102(5) 0.7027(5) 0.4319(8) 0.038(2) Uani 1 1 d . . . . .
H16A H -0.147821 0.734835 0.391587 0.046 Uiso 1 1 calc R . . . .
H16B H -0.123897 0.684362 0.496594 0.046 Uiso 1 1 calc R . . . .
C12 C 0.0938(6) 0.6264(5) 0.8532(7) 0.041(2) Uani 1 1 d . . . . .
H12 H 0.113832 0.624427 0.932693 0.049 Uiso 1 1 calc R . . . .
C10 C 0.1083(5) 0.6420(4) 0.6722(8) 0.036(2) Uani 1 1 d . . . . .
H10 H 0.137847 0.651928 0.625664 0.044 Uiso 1 1 calc R . . . .
C4 C 0.6350(6) 0.3646(5) 0.0542(8) 0.047(3) Uani 1 1 d . . . . .
H4 H 0.620778 0.325692 0.008979 0.056 Uiso 1 1 calc R . . . .
C13 C 0.0208(6) 0.6147(4) 0.8037(8) 0.038(2) Uani 1 1 d . . . . .
H13 H -0.010481 0.605670 0.847883 0.045 Uiso 1 1 calc R . . . .
C2 C 0.6826(5) 0.4156(5) 0.2324(8) 0.038(2) Uani 1 1 d . . . . .
H2 H 0.701142 0.413288 0.312076 0.046 Uiso 1 1 calc R . . . .
C18 C -0.0411(6) 0.5473(5) 0.3512(8) 0.041(2) Uani 1 1 d . . . . .
H18A H -0.032851 0.565446 0.282837 0.062 Uiso 1 1 calc GR . . . .
H18B H -0.083729 0.518381 0.330451 0.062 Uiso 1 1 calc GR . . . .
H18C H 0.000887 0.521211 0.393265 0.062 Uiso 1 1 calc GR . . . .
C14 C -0.0039(6) 0.6169(5) 0.6899(9) 0.044(2) Uani 1 1 d . . . . .
H14 H -0.053641 0.609298 0.654094 0.053 Uiso 1 1 calc R . . . .
C8 C 0.6514(8) 0.6554(5) -0.0145(10) 0.059(3) Uani 1 1 d . . . . .
H8A H 0.649974 0.672367 0.059563 0.071 Uiso 1 1 calc R . . . .
H8B H 0.633158 0.690990 -0.071231 0.071 Uiso 1 1 calc R . . . .
C5 C 0.6308(7) 0.4250(5) 0.0053(9) 0.055(3) Uani 1 1 d . . . . .
H5 H 0.612025 0.428866 -0.074220 0.066 Uiso 1 1 calc R . . . .
C7 C 0.7285(8) 0.6376(6) -0.0093(11) 0.070(4) Uani 1 1 d . . . . .
H7A H 0.730942 0.621504 -0.083373 0.083 Uiso 1 1 calc R . . . .
H7B H 0.760436 0.676943 0.013405 0.083 Uiso 1 1 calc R . . . .
C6 C 0.8116(8) 0.5605(8) 0.0648(12) 0.080(4) Uani 1 1 d . . . . .
H6A H 0.809345 0.552846 -0.013972 0.120 Uiso 1 1 calc GR . . . .
H6B H 0.819623 0.517812 0.105550 0.120 Uiso 1 1 calc GR . . . .
H6C H 0.851225 0.591258 0.099524 0.120 Uiso 1 1 calc GR . . . .
C9 C 0.5352(9) 0.6080(7) -0.0530(14) 0.087(5) Uani 1 1 d . . . . .
H9A H 0.518027 0.649655 -0.093980 0.131 Uiso 1 1 calc GR . . . .
H9B H 0.529035 0.610612 0.022339 0.131 Uiso 1 1 calc GR . . . .
H9C H 0.507402 0.570165 -0.094029 0.131 Uiso 1 1 calc GR . . . .
C15 C -0.0448(7) 0.7913(6) 0.5413(9) 0.055(3) Uani 1 1 d . . . . .
H15A H -0.076781 0.825784 0.497215 0.083 Uiso 1 1 calc GR . . . .
H15B H 0.003707 0.809854 0.572562 0.083 Uiso 1 1 calc GR . . . .
H15C H -0.062958 0.776432 0.602938 0.083 Uiso 1 1 calc GR . . . .

loop_
_atom_site_aniso_label
_atom_site_aniso_U_11
_atom_site_aniso_U_22
_atom_site_aniso_U_33
_atom_site_aniso_U_23
_atom_site_aniso_U_13
_atom_site_aniso_U_12
Bi3 0.02209(17) 0.02707(16) 0.02546(15) 0.00092(12) 0.00664(13) -0.00143(12)
Bi1 0.02381(17) 0.02485(16) 0.03092(17) -0.00069(13) 0.01014(13) -0.00116(13)
Bi2 0.02236(17) 0.02308(15) 0.02957(17) 0.00040(12) 0.00956(13) 0.00029(12)
I8 0.0227(3) 0.0264(3) 0.0289(3) -0.0029(2) 0.0083(2) 0.0009(2)
I7 0.0275(3) 0.0270(3) 0.0294(3) -0.0026(2) 0.0108(2) -0.0014(2)
I1 0.0257(3) 0.0282(3) 0.0304(3) 0.0019(2) 0.0103(2) 0.0015(2)
I5 0.0267(3) 0.0246(3) 0.0349(3) -0.0012(2) 0.0136(2) 0.0006(2)
I4 0.0255(3) 0.0276(3) 0.0340(3) -0.0051(2) 0.0092(2) -0.0005(2)
I6 0.0302(3) 0.0326(3) 0.0325(3) 0.0061(2) 0.0101(3) -0.0002(2)
I9 0.0303(3) 0.0334(3) 0.0292(3) 0.0052(2) 0.0079(2) -0.0032(2)
I11 0.0264(3) 0.0332(3) 0.0353(3) -0.0018(2) 0.0121(2) 0.0004(2)
I3 0.0303(3) 0.0322(3) 0.0365(3) 0.0065(2) 0.0120(3) 0.0007(2)
I2 0.0351(4) 0.0418(3) 0.0371(3) -0.0118(3) 0.0127(3) -0.0092(3)
I10 0.0382(4) 0.0394(3) 0.0320(3) -0.0034(2) 0.0065(3) -0.0131(3)
O3 0.027(3) 0.035(3) 0.032(3) 0.003(3) 0.007(3) -0.001(3)
O4 0.032(4) 0.039(4) 0.043(4) -0.008(3) 0.009(3) -0.003(3)
N1 0.082(7) 0.029(4) 0.051(5) 0.001(4) 0.037(5) -0.005(4)
O1 0.084(7) 0.045(4) 0.076(6) -0.001(4) 0.041(5) -0.004(4)
N2 0.026(4) 0.049(5) 0.031(4) 0.002(3) 0.004(3) 0.009(4)
C1 0.042(6) 0.035(5) 0.053(6) -0.009(4) 0.024(5) -0.007(4)
O2 0.096(8) 0.045(4) 0.067(5) -0.002(4) 0.045(5) -0.002(5)
C17 0.026(5) 0.043(5) 0.033(5) 0.009(4) 0.003(4) -0.002(4)
C3 0.030(5) 0.028(4) 0.042(5) 0.004(4) 0.010(4) 0.001(4)
C11 0.037(6) 0.045(6) 0.039(5) 0.000(4) 0.006(5) -0.004(5)
C16 0.031(5) 0.052(6) 0.034(5) 0.005(4) 0.013(4) 0.005(4)
C12 0.056(7) 0.039(5) 0.019(4) 0.002(4) -0.001(4) -0.003(5)
C10 0.035(6) 0.033(5) 0.043(5) 0.001(4) 0.015(5) 0.007(4)
C4 0.066(8) 0.039(5) 0.038(6) -0.004(4) 0.018(5) -0.008(5)
C13 0.043(6) 0.035(5) 0.037(5) 0.003(4) 0.014(5) -0.003(4)
C2 0.042(6) 0.037(5) 0.037(5) -0.006(4) 0.015(5) -0.010(4)
C18 0.037(6) 0.045(6) 0.043(6) -0.009(4) 0.014(5) -0.011(5)
C14 0.029(6) 0.049(6) 0.052(6) -0.007(5) 0.007(5) -0.004(5)
C8 0.107(11) 0.025(5) 0.050(7) 0.000(5) 0.031(7) -0.001(6)
C5 0.092(10) 0.043(6) 0.037(6) 0.005(5) 0.028(6) 0.000(6)
C7 0.109(13) 0.040(6) 0.065(8) -0.006(6) 0.034(8) -0.012(7)
C6 0.065(10) 0.100(11) 0.075(9) -0.023(8) 0.020(8) -0.032(9)
C9 0.079(11) 0.076(10) 0.113(13) -0.002(9) 0.038(10) 0.021(8)
C15 0.061(8) 0.057(7) 0.047(6) -0.014(5) 0.015(6) -0.003(6)

loop_
_atom_type_symbol
_atom_type_description
_atom_type_scat_dispersion_real
_atom_type_scat_dispersion_imag
_atom_type_scat_source
C C 0.0033 0.0016 'International Tables Vol C Tables 4.2.6.8 and 6.1.1.4'
H H 0.0000 0.0000 'International Tables Vol C Tables 4.2.6.8 and 6.1.1.4'
Bi Bi -4.1077 10.2566 'International Tables Vol C Tables 4.2.6.8 and 6.1.1.4'
I I -0.4742 1.8119 'International Tables Vol C Tables 4.2.6.8 and 6.1.1.4'
N N 0.0061 0.0033 'International Tables Vol C Tables 4.2.6.8 and 6.1.1.4'
O O 0.0106 0.0060 'International Tables Vol C Tables 4.2.6.8 and 6.1.1.4'

loop_
_geom_angle_atom_site_label_1
_geom_angle_atom_site_label_2
_geom_angle_atom_site_label_3
_geom_angle
_geom_angle_site_symmetry_1
_geom_angle_site_symmetry_3
_geom_angle_publ_flag
I8 Bi3 I1 83.789(15) . 3_666 ?
I7 Bi3 I8 82.357(15) . . ?
I7 Bi3 I1 83.676(15) . 3_666 ?
I9 Bi3 I8 88.732(17) . . ?
I9 Bi3 I7 90.807(17) . . ?
I9 Bi3 I1 171.227(19) . 3_666 ?
I9 Bi3 I10 95.473(19) . . ?
I11 Bi3 I8 88.740(17) . . ?
I11 Bi3 I7 168.339(19) . . ?
I11 Bi3 I1 87.902(17) . 3_666 ?
I11 Bi3 I9 96.534(19) . . ?
I11 Bi3 I10 94.30(2) . . ?
I10 Bi3 I8 174.492(19) . . ?
I10 Bi3 I7 94.002(18) . . ?
I10 Bi3 I1 91.723(17) . 3_666 ?
I1 Bi1 I7 88.539(16) . 3_666 ?
I1 Bi1 I5 93.767(16) . . ?
I1 Bi1 I4 170.092(18) . . ?
I5 Bi1 I7 83.298(15) . 3_666 ?
I4 Bi1 I7 81.573(16) . 3_666 ?
I4 Bi1 I5 85.740(16) . . ?
I3 Bi1 I7 170.172(19) . 3_666 ?
I3 Bi1 I1 92.939(18) . . ?
I3 Bi1 I5 86.909(18) . . ?
I3 Bi1 I4 96.913(18) . . ?
I3 Bi1 I2 97.07(2) . . ?
I2 Bi1 I7 92.588(18) . 3_666 ?
I2 Bi1 I1 92.014(19) . . ?
I2 Bi1 I5 172.810(19) . . ?
I2 Bi1 I4 87.830(18) . . ?
I8 Bi2 I7 90.873(17) . . ?
I8 Bi2 I5 85.592(16) . 3_666 ?
I8 Bi2 I5 170.262(18) . . ?
I8 Bi2 I4 92.969(17) . . ?
I7 Bi2 I5 85.778(15) . 3_666 ?
I5 Bi2 I7 83.469(16) . . ?
I5 Bi2 I5 86.091(15) . 3_666 ?
I4 Bi2 I7 171.456(18) . . ?
I4 Bi2 I5 86.912(16) . 3_666 ?
I4 Bi2 I5 91.631(17) . . ?
I6 Bi2 I8 95.642(18) . . ?
I6 Bi2 I7 95.671(18) . . ?
I6 Bi2 I5 92.807(18) . . ?
I6 Bi2 I5 178.07(2) . 3_666 ?
I6 Bi2 I4 91.544(18) . . ?
Bi2 I8 Bi3 93.886(16) . . ?
Bi3 I7 Bi1 91.082(15) . 3_666 ?
Bi2 I7 Bi3 91.035(15) . . ?
Bi2 I7 Bi1 96.157(16) . 3_666 ?
Bi1 I1 Bi3 96.616(16) . 3_666 ?
Bi1 I5 Bi2 94.333(16) . 3_666 ?
Bi2 I5 Bi1 88.546(15) . . ?
Bi2 I5 Bi2 93.909(15) . 3_666 ?
Bi2 I4 Bi1 93.131(16) . . ?
C18 O3 C17 110.8(7) . . ?
C15 O4 C16 112.0(8) . . ?
C1 N1 C5 121.1(9) . . ?
C8 O1 C9 115.8(10) . . ?
C14 N2 C10 121.5(8) . . ?
N1 C1 C2 121.0(9) . . ?
C7 O2 C6 108.7(11) . . ?
O3 C17 C16 106.8(7) . . ?
C2 C3 C4 118.3(9) . . ?
C12 C11 C10 120.2(10) . . ?
O4 C16 C17 108.9(7) . . ?
C11 C12 C13 119.7(8) . . ?
N2 C10 C11 118.9(9) . . ?
C5 C4 C3 120.2(10) . . ?
C14 C13 C12 117.1(9) . . ?
C1 C2 C3 119.0(9) . . ?
N2 C14 C13 122.6(10) . . ?
O1 C8 C7 109.4(9) . . ?
N1 C5 C4 120.4(10) . . ?
O2 C7 C8 105.1(10) . . ?

loop_
_geom_bond_atom_site_label_1
_geom_bond_atom_site_label_2
_geom_bond_distance
_geom_bond_site_symmetry_2
_geom_bond_publ_flag
Bi3 I8 3.3656(6) . ?
Bi3 I7 3.3306(6) . ?
Bi3 I1 3.4039(6) 3_666 ?
Bi3 I9 2.8821(6) . ?
Bi3 I11 2.8765(6) . ?
Bi3 I10 2.9057(7) . ?
Bi1 I7 3.4015(6) 3_666 ?
Bi1 I1 3.0224(6) . ?
Bi1 I5 3.3207(7) . ?
Bi1 I4 3.2275(6) . ?
Bi1 I3 2.8656(6) . ?
Bi1 I2 2.8869(7) . ?
Bi2 I8 2.9942(6) . ?
Bi2 I7 3.1909(6) . ?
Bi2 I5 3.1856(6) . ?
Bi2 I5 3.3708(6) 3_666 ?
Bi2 I4 3.0257(6) . ?
Bi2 I6 2.8677(6) . ?
O3 C17 1.430(10) . ?
O3 C18 1.427(11) . ?
O4 C16 1.430(11) . ?
O4 C15 1.417(11) . ?
N1 C1 1.323(13) . ?
N1 C5 1.325(13) . ?
O1 C8 1.384(13) . ?
O1 C9 1.407(17) . ?
N2 C10 1.335(12) . ?
N2 C14 1.316(12) . ?
C1 C2 1.361(13) . ?
O2 C7 1.366(14) . ?
O2 C6 1.370(16) . ?
C17 C16 1.493(13) . ?
C3 C4 1.382(13) . ?
C3 C2 1.371(13) . ?
C11 C12 1.366(13) . ?
C11 C10 1.367(13) . ?
C12 C13 1.391(14) . ?
C4 C5 1.342(14) . ?
C13 C14 1.353(13) . ?
C8 C7 1.524(19) . ?
